data_4084885
loop_
_publ_author_name
'Hurkes, Natascha'
'Bruhn, Clemens'
'Belaj, Ferdinand'
'Pietschnig, Rudolf'

_publ_section_title
;
 Silanetriols as Powerful Starting Materials for Selective Condensation to
 Bulky POSS Cages.
;
_journal_issue 24
_journal_name_full Organometallics
_journal_page_first 7299
_journal_page_last 7306
_journal_paper_doi 10.1021/om5010918
_journal_volume 33
_journal_year 2014
_chemical_compound_source 'synthetical product'
_chemical_formula_moiety 'C10 H26 O5 Si2'
_chemical_formula_sum 'C10 H26 O5 Si2'
_chemical_formula_weight 282.49
_chemical_name_systematic ' 1,3-bis(1,1-dimethylpropyl)-1,1,3,3-tetrahydroxydisiloxane'
_space_group_IT_number 12
_symmetry_cell_setting monoclinic
_symmetry_space_group_name_Hall '-C 2y'
_symmetry_space_group_name_H-M 'C 1 2/m 1'
_atom_sites_solution_hydrogens geom
_atom_sites_solution_primary direct
_atom_sites_solution_secondary difmap
_audit_creation_method 'manual edited SHELXL-97 .cif file'
_cell_angle_alpha 90.00
_cell_angle_beta 98.4520(10)
_cell_angle_gamma 90.00
_cell_formula_units_Z 2
_cell_length_a 7.2163(4)
_cell_length_b 10.1628(5)
_cell_length_c 10.6832(5)
_cell_measurement_reflns_used 2261
_cell_measurement_temperature 100(2)
_cell_measurement_theta_max 30.48
_cell_measurement_theta_min 3.49
_cell_volume 774.97(7)
_computing_cell_refinement 'Bruker SAINT'
_computing_data_collection 'Bruker APEX2'
_computing_data_reduction 'Bruker SAINT'
_computing_molecular_graphics 'modified ORTEP (Johnson, 1965)'
_computing_publication_material 'SHELXL-97 (Sheldrick, 2008)'
_computing_structure_refinement 'SHELXL-97 (Sheldrick, 2008)'
_computing_structure_solution 'SHELXS-97 (Sheldrick, 2008)'
_diffrn_ambient_temperature 100(2)
_diffrn_measured_fraction_theta_full 0.981
_diffrn_measured_fraction_theta_max 0.981
_diffrn_measurement_device_type 'Bruker APEX-II CCD'
_diffrn_measurement_method '\f and \w scans'
_diffrn_radiation_monochromator graphite
_diffrn_radiation_source 'fine-focus sealed tube'
_diffrn_radiation_type MoK\a
_diffrn_radiation_wavelength 0.71073
_diffrn_reflns_av_R_equivalents 0.0167
_diffrn_reflns_av_sigmaI/netI 0.0160
_diffrn_reflns_limit_h_max 7
_diffrn_reflns_limit_h_min -10
_diffrn_reflns_limit_k_max 12
_diffrn_reflns_limit_k_min -14
_diffrn_reflns_limit_l_max 15
_diffrn_reflns_limit_l_min -15
_diffrn_reflns_number 2799
_diffrn_reflns_theta_full 30.00
_diffrn_reflns_theta_max 30.00
_diffrn_reflns_theta_min 3.49
_diffrn_standards_number 0
_exptl_absorpt_coefficient_mu 0.236
_exptl_absorpt_correction_T_max 1.000
_exptl_absorpt_correction_T_min 0.827
_exptl_absorpt_correction_type multi-scan
_exptl_absorpt_process_details 'Bruker SADABS'
_exptl_crystal_colour colourless
_exptl_crystal_density_diffrn 1.211
_exptl_crystal_density_method 'not measured'
_exptl_crystal_description plate
_exptl_crystal_F_000 308
_exptl_crystal_size_max 0.40
_exptl_crystal_size_mid 0.38
_exptl_crystal_size_min 0.18
_refine_diff_density_max 0.627
_refine_diff_density_min -0.280
_refine_diff_density_rms 0.064
_refine_ls_extinction_method none
_refine_ls_goodness_of_fit_ref 1.082
_refine_ls_hydrogen_treatment refU
_refine_ls_matrix_type full
_refine_ls_number_parameters 67
_refine_ls_number_reflns 1164
_refine_ls_number_restraints 2
_refine_ls_restrained_S_all 1.081
_refine_ls_R_factor_all 0.0369
_refine_ls_R_factor_gt 0.0348
_refine_ls_shift/su_max 0.001
_refine_ls_shift/su_mean 0.000
_refine_ls_structure_factor_coef Fsqd
_refine_ls_weighting_details 'calc w=1/[\s^2^(Fo^2^)+(0.0563P)^2^+0.5737P] where P=(Fo^2^+2Fc^2^)/3'
_refine_ls_weighting_scheme calc
_refine_ls_wR_factor_gt 0.0940
_refine_ls_wR_factor_ref 0.0967
_reflns_number_gt 1095
_reflns_number_total 1164
_reflns_threshold_expression >2sigma(I)
_cod_data_source_file om5010918_si_002.cif
_cod_data_source_block 2b_NH156
_cod_depositor_comments 'Adding full bibliography for 4084885--4084891.cif.'
_cod_original_sg_symbol_H-M 'C 2/m'
_cod_database_code 4084885

loop_
_symmetry_equiv_pos_as_xyz
'x, y, z'
'x, -y, z'
'x+1/2, y+1/2, z'
'x+1/2, -y+1/2, z'
'-x, -y, -z'
'-x, y, -z'
'-x+1/2, -y+1/2, -z'
'-x+1/2, y+1/2, -z'

loop_
_atom_site_label
_atom_site_type_symbol
_atom_site_fract_x
_atom_site_fract_y
_atom_site_fract_z
_atom_site_U_iso_or_equiv
_atom_site_adp_type
_atom_site_occupancy
_atom_site_symmetry_multiplicity
_atom_site_calc_flag
_atom_site_refinement_flags
_atom_site_disorder_assembly
_atom_site_disorder_group
O1 O 1.0000 0.5000 1.0000 0.0240(3) Uani 1 4 d S . .
Si1 Si 0.78370(5) 0.5000 0.93746(4) 0.01463(14) Uani 1 2 d S . .
O2 O 0.68097(11) 0.62840(8) 0.98862(9) 0.0233(2) Uani 1 1 d D . .
H1 H 0.5655(9) 0.627(3) 0.992(3) 0.023(5) Uiso 0.50 1 d PD . .
H2 H 0.728(4) 0.7041(13) 0.998(3) 0.023(5) Uiso 0.50 1 d PD . .
C1 C 0.7648(3) 0.5000 0.76238(17) 0.0315(4) Uani 1 2 d S . .
C2 C 0.5493(4) 0.5000 0.7087(2) 0.0509(6) Uani 1 2 d S A .
H21 H 0.5329 0.5000 0.6160 0.077(6) Uiso 1 2 calc SR . .
H22 H 0.4905 0.5787 0.7384 0.077(6) Uiso 1 1 calc PR . .
C3 C 0.8487(9) 0.3751(9) 0.7187(9) 0.0338(16) Uani 0.50 1 d P A 1
H31 H 0.8487 0.3790 0.6270 0.044 Uiso 0.50 1 calc PR A 1
H32 H 0.7742 0.2995 0.7390 0.044 Uiso 0.50 1 calc PR A 1
H33 H 0.9776 0.3656 0.7617 0.044 Uiso 0.50 1 calc PR A 1
C4 C 0.8741(16) 0.6251(10) 0.7245(10) 0.064(3) Uani 0.50 1 d P A 2
H41 H 0.8319 0.7032 0.7679 0.077 Uiso 0.50 1 calc PR A 2
H42 H 1.0096 0.6131 0.7542 0.077 Uiso 0.50 1 calc PR A 2
C5 C 0.8441(9) 0.6504(5) 0.5799(4) 0.0766(16) Uani 0.50 1 d P A 2
H51 H 0.9146 0.7287 0.5616 0.100 Uiso 0.50 1 calc PR A 2
H52 H 0.7105 0.6643 0.5503 0.100 Uiso 0.50 1 calc PR A 2
H53 H 0.8882 0.5742 0.5365 0.100 Uiso 0.50 1 calc PR A 2

loop_
_atom_site_aniso_label
_atom_site_aniso_U_11
_atom_site_aniso_U_22
_atom_site_aniso_U_33
_atom_site_aniso_U_23
_atom_site_aniso_U_13
_atom_site_aniso_U_12
O1 0.0086(6) 0.0247(8) 0.0382(9) 0.000 0.0022(6) 0.000
Si1 0.0094(2) 0.0093(2) 0.0250(2) 0.000 0.00191(14) 0.000
O2 0.0158(4) 0.0121(4) 0.0429(5) -0.0035(3) 0.0074(3) 0.0013(3)
C1 0.0481(11) 0.0195(8) 0.0257(8) 0.000 0.0015(7) 0.000
C2 0.0601(16) 0.0451(13) 0.0412(12) 0.000 -0.0132(11) 0.000
C3 0.0316(16) 0.033(3) 0.039(3) -0.011(2) 0.0117(15) -0.0030(17)
C4 0.126(7) 0.038(4) 0.031(3) 0.003(3) 0.019(4) -0.036(4)
C5 0.133(5) 0.058(3) 0.0436(19) 0.0101(18) 0.027(2) -0.019(3)

loop_
_atom_type_symbol
_atom_type_description
_atom_type_scat_dispersion_real
_atom_type_scat_dispersion_imag
_atom_type_scat_source
C C 0.0033 0.0016 'International Tables Vol C Tables 4.2.6.8 and 6.1.1.4'
H H 0.0000 0.0000 'International Tables Vol C Tables 4.2.6.8 and 6.1.1.4'
O O 0.0106 0.0060 'International Tables Vol C Tables 4.2.6.8 and 6.1.1.4'
Si Si 0.0817 0.0704 'International Tables Vol C Tables 4.2.6.8 and 6.1.1.4'

loop_
_geom_angle_atom_site_label_1
_geom_angle_atom_site_label_2
_geom_angle_atom_site_label_3
_geom_angle
_geom_angle_site_symmetry_1
_geom_angle_site_symmetry_3
Si1 O1 Si1 180.0 5_767 .
O1 Si1 O2 108.79(3) . .
O2 Si1 O2 105.99(6) 2_565 .
O1 Si1 C1 110.03(7) . .
O2 Si1 C1 111.56(5) . .
Si1 O2 H1 121(2) . .
Si1 O2 H2 125(2) . .
H1 O2 H2 113(3) . .
C3 C1 C3 114.5(6) . 2_565
C3 C1 C2 107.8(3) . .
C3 C1 C4 111.1(3) . .
C2 C1 C4 114.2(4) . .
C4 C1 C4 107.2(8) 2_565 .
C3 C1 Si1 109.8(4) . .
C2 C1 Si1 106.81(16) . .
C4 C1 Si1 107.0(4) . .
C1 C2 H21 109.5 . .
C1 C2 H22 109.5 . .
H21 C2 H22 109.5 . .
H22 C2 H22 109.5 . 2_565
C1 C3 H31 109.5 . .
C1 C3 H32 109.5 . .
H31 C3 H32 109.5 . .
C1 C3 H33 109.5 . .
H31 C3 H33 109.5 . .
H32 C3 H33 109.5 . .
C5 C4 C1 112.8(7) . .
C5 C4 H41 109.0 . .
C1 C4 H41 109.0 . .
C5 C4 H42 109.0 . .
C1 C4 H42 109.0 . .
H41 C4 H42 107.8 . .
C4 C5 H51 109.5 . .
C4 C5 H52 109.5 . .
H51 C5 H52 109.5 . .
C4 C5 H53 109.5 . .
H51 C5 H53 109.5 . .
H52 C5 H53 109.5 . .

loop_
_geom_bond_atom_site_label_1
_geom_bond_atom_site_label_2
_geom_bond_distance
O1 Si1 1.6050(4)
Si1 O2 1.6340(8)
Si1 C1 1.8553(19)
O2 H1 0.84
O2 H2 0.84
C1 C3 1.510(9)
C1 C2 1.577(3)
C1 C4 1.580(11)
C2 H21 0.98
C2 H22 0.98
C3 H31 0.98
C3 H32 0.98
C3 H33 0.98
C4 C5 1.549(11)
C4 H41 0.99
C4 H42 0.99
C5 H51 0.98
C5 H52 0.98
C5 H53 0.98

loop_
_geom_hbond_atom_site_label_D
_geom_hbond_atom_site_label_H
_geom_hbond_atom_site_label_A
_geom_hbond_distance_DH
_geom_hbond_distance_HA
_geom_hbond_distance_DA
_geom_hbond_angle_DHA
_geom_hbond_site_symmetry_A
O2 H1 O2 0.84 1.820(3) 2.6585(15) 176(3) 6_657
O2 H2 O2 0.84 1.824(2) 2.6626(16) 177(3) 7_667

loop_
_geom_torsion_atom_site_label_1
_geom_torsion_atom_site_label_2
_geom_torsion_atom_site_label_3
_geom_torsion_atom_site_label_4
_geom_torsion
_geom_torsion_site_symmetry_1
_geom_torsion_site_symmetry_4
O1 Si1 C1 C3 63.3(2) . .
O2 Si1 C1 C3 -57.5(3) 2_565 .
O2 Si1 C1 C3 -175.8(2) . .
O1 Si1 C1 C3 -63.3(2) . 2_565
O2 Si1 C1 C3 175.8(2) 2_565 2_565
O2 Si1 C1 C3 57.5(3) . 2_565
O1 Si1 C1 C2 180.0 . .
O2 Si1 C1 C2 59.16(4) 2_565 .
O2 Si1 C1 C2 -59.16(4) . .
O1 Si1 C1 C4 57.3(4) . 2_565
O2 Si1 C1 C4 -63.5(4) 2_565 2_565
O2 Si1 C1 C4 178.1(4) . 2_565
O1 Si1 C1 C4 -57.3(4) . .
O2 Si1 C1 C4 -178.1(4) 2_565 .
O2 Si1 C1 C4 63.5(4) . .
C3 C1 C4 C5 69.3(8) . .
C3 C1 C4 C5 -54(6) 2_565 .
C2 C1 C4 C5 -52.9(7) . .
C4 C1 C4 C5 74.6(9) 2_565 .
Si1 C1 C4 C5 -170.9(5) . .
